data_4312318
loop_
_publ_author_name
'Rochelle L. White-Morris'
'Marilyn M. Olmstead'
'Alan L. Balch'
'O. Elbjeirami'
'Mohammad A. Omary'

_publ_section_title
;
 Orange Luminescence and Structural Properties of Three Isostructural
 Halocyclohexylisonitrilegold(I) Complexes
;
_journal_name_full 'Inorganic Chemistry'
_journal_page_first 6741
_journal_page_last 6748
_journal_paper_doi 10.1021/ic0341946
_journal_volume 42
_journal_year 2003
_chemical_formula_sum 'C7 H11 Au Cl N'
_chemical_formula_weight 341.58
_chemical_name_common 'cyclohexyl isocyanide gold(I) chloride'
_chemical_name_systematic
; 
 ? 
;
_space_group_IT_number 14
_symmetry_cell_setting monoclinic
_symmetry_space_group_name_Hall '-P 2yn'
_symmetry_space_group_name_H-M 'P 1 21/n 1'
_atom_sites_solution_hydrogens geom
_atom_sites_solution_primary direct
_atom_sites_solution_secondary difmap
_audit_creation_method SHELXL-97
_cell_angle_alpha 90.00
_cell_angle_beta 96.53(2)
_cell_angle_gamma 90.00
_cell_formula_units_Z 4
_cell_length_a 6.065(2)
_cell_length_b 21.608(8)
_cell_length_c 6.614(2)
_cell_measurement_reflns_used 882
_cell_measurement_temperature 363(2)
_cell_measurement_theta_max 30.7
_cell_measurement_theta_min 3.1
_cell_volume 861.2(5)
_computing_cell_refinement 'Bruker SAINT'
_computing_data_collection 'Bruker SMART'
_computing_data_reduction 'Bruker SAINT'
_computing_molecular_graphics 'SHELXTL 5, XP (Sheldrick, 1994)'
_computing_publication_material 'SHELXL-97 (Sheldrick, 1997)'
_computing_structure_refinement 'SHELXL-97 (Sheldrick, 1997)'
_computing_structure_solution 'SHELXS-97 (Sheldrick, 1990)'
_diffrn_ambient_temperature 90(2)
_diffrn_measured_fraction_theta_full 0.997
_diffrn_measured_fraction_theta_max 0.997
_diffrn_measurement_device_type \w
_diffrn_measurement_method 8.3
_diffrn_radiation_monochromator graphite
_diffrn_radiation_source 'normal-focus sealed tube'
_diffrn_radiation_type MoK\a
_diffrn_radiation_wavelength 0.71073
_diffrn_reflns_av_R_equivalents 0.0413
_diffrn_reflns_av_sigmaI/netI 0.0323
_diffrn_reflns_limit_h_max 8
_diffrn_reflns_limit_h_min -8
_diffrn_reflns_limit_k_max 30
_diffrn_reflns_limit_k_min -30
_diffrn_reflns_limit_l_max 9
_diffrn_reflns_limit_l_min -9
_diffrn_reflns_number 2803
_diffrn_reflns_theta_full 30.03
_diffrn_reflns_theta_max 30.03
_diffrn_reflns_theta_min 1.88
_exptl_absorpt_coefficient_mu 17.318
_exptl_absorpt_correction_T_max 0.1682
_exptl_absorpt_correction_T_min 0.0782
_exptl_absorpt_correction_type multi-scan
_exptl_absorpt_process_details 'SADABS 2.03 (Sheldrick, 2001)'
_exptl_crystal_colour colorless
_exptl_crystal_density_diffrn 2.635
_exptl_crystal_description block
_exptl_crystal_F_000 624
_exptl_crystal_size_max 0.30
_exptl_crystal_size_mid 0.17
_exptl_crystal_size_min 0.16
_refine_diff_density_max 2.758
_refine_diff_density_min -3.377
_refine_diff_density_rms 0.288
_refine_ls_extinction_method none
_refine_ls_goodness_of_fit_ref 1.338
_refine_ls_hydrogen_treatment mixed
_refine_ls_matrix_type full
_refine_ls_number_parameters 91
_refine_ls_number_reflns 2526
_refine_ls_number_restraints 24
_refine_ls_restrained_S_all 1.334
_refine_ls_R_factor_all 0.0546
_refine_ls_R_factor_gt 0.0481
_refine_ls_shift/su_max 0.036
_refine_ls_shift/su_mean 0.008
_refine_ls_structure_factor_coef Fsqd
_refine_ls_weighting_details 'calc w=1/[\s^2^(Fo^2^)+(0.0000P)^2^+24.6457P] where P=(Fo^2^+2Fc^2^)/3'
_refine_ls_weighting_scheme calc
_refine_ls_wR_factor_gt 0.1004
_refine_ls_wR_factor_ref 0.1023
_reflns_number_gt 2278
_reflns_number_total 2526
_reflns_threshold_expression I>2\s(I)
_cod_data_source_file ic0341946si20030808_053655_1.cif
_cod_data_source_block rw53v
_cod_original_sg_symbol_H-M 'P 21/n'
_cod_database_code 4312318

loop_
_symmetry_equiv_pos_as_xyz
'x, y, z'
'-x+1/2, y+1/2, -z+1/2'
'-x, -y, -z'
'x-1/2, -y-1/2, z-1/2'

loop_
_atom_site_label
_atom_site_type_symbol
_atom_site_fract_x
_atom_site_fract_y
_atom_site_fract_z
_atom_site_U_iso_or_equiv
_atom_site_adp_type
_atom_site_occupancy
_atom_site_symmetry_multiplicity
_atom_site_calc_flag
_atom_site_refinement_flags
_atom_site_disorder_assembly
_atom_site_disorder_group
Au1 Au 0.06846(6) 0.982943(16) 0.24921(5) 0.01423(10) Uani 1 1 d . . .
Cl1 Cl -0.2285(4) 0.91916(11) 0.2250(3) 0.0186(4) Uani 1 1 d . . .
N1 N 0.4797(14) 1.0678(4) 0.2975(12) 0.0151(15) Uani 1 1 d U . .
C1 C 0.3301(15) 1.0368(4) 0.2772(13) 0.0120(16) Uani 1 1 d U . .
C2 C 0.6706(16) 1.1089(4) 0.3182(14) 0.0134(17) Uani 1 1 d . . .
H2 H 0.8016 1.0849 0.3715 0.016 Uiso 1 1 calc R . .
C3 C 0.7095(17) 1.1347(4) 0.1107(14) 0.0156(18) Uani 1 1 d U . .
H3A H 0.5796 1.1574 0.0526 0.019 Uiso 1 1 calc R . .
H3B H 0.7351 1.1010 0.0192 0.019 Uiso 1 1 calc R . .
C4 C 0.9113(18) 1.1776(5) 0.1356(15) 0.0181(19) Uani 1 1 d . . .
H4A H 1.0430 1.1536 0.1802 0.022 Uiso 1 1 calc R . .
H4B H 0.9311 1.1959 0.0049 0.022 Uiso 1 1 calc R . .
C5 C 0.8859(17) 1.2287(5) 0.2882(14) 0.0158(18) Uani 1 1 d . . .
H5A H 1.0211 1.2530 0.3071 0.019 Uiso 1 1 calc R . .
H5B H 0.7655 1.2558 0.2358 0.019 Uiso 1 1 calc R . .
C6 C 0.8380(16) 1.2021(5) 0.4929(14) 0.0165(18) Uani 1 1 d . . .
H6A H 0.8133 1.2358 0.5845 0.020 Uiso 1 1 calc R . .
H6B H 0.9661 1.1789 0.5525 0.020 Uiso 1 1 calc R . .
C7 C 0.6352(16) 1.1599(4) 0.4704(14) 0.0152(17) Uani 1 1 d U . .
H7A H 0.6141 1.1419 0.6011 0.018 Uiso 1 1 calc R . .
H7B H 0.5037 1.1837 0.4229 0.018 Uiso 1 1 calc R . .

loop_
_atom_site_aniso_label
_atom_site_aniso_U_11
_atom_site_aniso_U_22
_atom_site_aniso_U_33
_atom_site_aniso_U_23
_atom_site_aniso_U_13
_atom_site_aniso_U_12
Au1 0.01929(17) 0.01270(15) 0.01069(15) 0.00053(14) 0.00163(11) 0.00037(16)
Cl1 0.0205(11) 0.0214(11) 0.0139(10) 0.0007(8) 0.0013(8) -0.0046(9)
N1 0.020(3) 0.013(3) 0.013(3) -0.001(2) 0.004(3) 0.002(3)
C1 0.015(3) 0.012(3) 0.009(2) 0.000(2) 0.002(2) 0.006(2)
C2 0.016(4) 0.013(4) 0.011(4) 0.002(3) -0.001(3) 0.003(3)
C3 0.022(4) 0.014(4) 0.011(4) -0.002(3) 0.003(3) -0.001(3)
C4 0.026(5) 0.018(4) 0.012(4) 0.002(3) 0.007(4) -0.002(4)
C5 0.018(4) 0.016(4) 0.014(4) 0.000(3) 0.004(3) -0.005(3)
C6 0.017(4) 0.020(5) 0.013(4) -0.006(3) 0.002(3) -0.003(4)
C7 0.020(4) 0.015(4) 0.011(4) -0.002(3) 0.005(3) -0.004(3)

loop_
_atom_type_symbol
_atom_type_description
_atom_type_scat_dispersion_real
_atom_type_scat_dispersion_imag
_atom_type_scat_source
C C 0.0033 0.0016 'International Tables Vol C Tables 4.2.6.8 and 6.1.1.4'
H H 0.0000 0.0000 'International Tables Vol C Tables 4.2.6.8 and 6.1.1.4'
N N 0.0061 0.0033 'International Tables Vol C Tables 4.2.6.8 and 6.1.1.4'
Cl Cl 0.1484 0.1585 'International Tables Vol C Tables 4.2.6.8 and 6.1.1.4'
Au Au -2.0133 8.8022 'International Tables Vol C Tables 4.2.6.8 and 6.1.1.4'

loop_
_geom_angle_atom_site_label_1
_geom_angle_atom_site_label_2
_geom_angle_atom_site_label_3
_geom_angle
_geom_angle_site_symmetry_1
_geom_angle_site_symmetry_3
_geom_angle_publ_flag
C1 Au1 Cl1 178.3(3) . . ?
C1 N1 C2 178.3(10) . . ?
N1 C1 Au1 178.5(8) . . ?
N1 C2 C3 109.9(8) . . ?
N1 C2 C7 109.5(8) . . ?
C3 C2 C7 112.2(8) . . ?
C2 C3 C4 109.1(8) . . ?
C5 C4 C3 111.9(8) . . ?
C6 C5 C4 111.2(8) . . ?
C5 C6 C7 111.7(8) . . ?
C2 C7 C6 108.9(8) . . ?

loop_
_geom_bond_atom_site_label_1
_geom_bond_atom_site_label_2
_geom_bond_distance
_geom_bond_site_symmetry_2
_geom_bond_publ_flag
Au1 C1 1.959(10) . ?
Au1 Cl1 2.259(2) . ?
N1 C1 1.124(13) . ?
N1 C2 1.454(12) . ?
C2 C3 1.524(13) . ?
C2 C7 1.524(13) . ?
C3 C4 1.530(14) . ?
C4 C5 1.514(13) . ?
C5 C6 1.529(13) . ?
C6 C7 1.524(13) . ?
